data_1543164
loop_
_publ_author_name
'Uchida, Yosuke'
'Hirose, Takashi'
'Nakashima, Takuya'
'Kawai, Tsuyoshi'
'Matsuda, Kenji'

_publ_contact_author
;
Prof. Kenji Matsuda
Department of Synthetic Chemistry and Biological Chemistry,
Graduate School of Engineering,
Kyoto University, Katsura,
Nishikyo-ku, Kyoto 615-8510, Japan
;
_publ_section_title
;
 Synthesis and Photophysical Properties of a 13,13'-Bibenzo[b]perylenyl
 Derivative as a \p-Extended 1,1'-Binaphthyl Analog.
;
_journal_issue 9
_journal_name_full 'Organic letters'
_journal_page_first 2118
_journal_page_last 2121
_journal_paper_doi 10.1021/acs.orglett.6b00747
_journal_volume 18
_journal_year 2016
_chemical_formula_moiety 'C64 H58, C7 H8'
_chemical_formula_sum 'C71 H66'
_chemical_formula_weight 919.23
_chemical_name_common 'compound 1'
_chemical_name_systematic
;
 2,2',13,13'-tetra-tert-butyl-11,11'-bibenzo[b]perylenyl
;
_space_group_crystal_system triclinic
_space_group_IT_number 2
_space_group_name_Hall '-P 1'
_space_group_name_H-M_alt 'P -1'
_symmetry_space_group_name_Hall '-P 1'
_symmetry_space_group_name_H-M 'P -1'
_atom_sites_solution_hydrogens geom
_audit_creation_method SHELXL-2014/7
_cell_angle_alpha 84.314(2)
_cell_angle_beta 82.576(3)
_cell_angle_gamma 64.917(2)
_cell_formula_units_Z 2
_cell_length_a 11.5438(12)
_cell_length_b 13.2500(13)
_cell_length_c 19.248(2)
_cell_measurement_reflns_used 14456
_cell_measurement_temperature 113(2)
_cell_measurement_theta_max 55.06
_cell_measurement_theta_min 6.07
_cell_volume 2640.9(5)
_computing_cell_refinement PROCESS-AUTO
_computing_data_collection PROCESS-AUTO
_computing_data_reduction 'Yadokari-XG (Wakita, Nemoto et al., 2009)'
_computing_molecular_graphics 'Yadokari-XG (Wakita, Nemoto et al., 2009)'
_computing_publication_material 'Yadokari-XG (Wakita, Nemoto et al., 2009)'
_computing_structure_refinement 'SHELXL-2014/7 (Sheldrick, 2014)'
_computing_structure_solution 'SHELXL-2014/7 (Sheldrick, 2014)'
_diffrn_ambient_temperature 113(2)
_diffrn_measured_fraction_theta_full 0.997
_diffrn_measured_fraction_theta_max 0.990
_diffrn_measurement_device_type 'Rigaku R-AXIS RAPID-S'
_diffrn_measurement_method 'phi and omega scans (omega-axis oscillation)'
_diffrn_radiation_monochromator 'flat graphite crystal'
_diffrn_radiation_type MoK\a
_diffrn_radiation_wavelength 0.71075
_diffrn_reflns_av_R_equivalents 0.0345
_diffrn_reflns_av_unetI/netI 0.0453
_diffrn_reflns_Laue_measured_fraction_full 0.997
_diffrn_reflns_Laue_measured_fraction_max 0.990
_diffrn_reflns_limit_h_max 14
_diffrn_reflns_limit_h_min -14
_diffrn_reflns_limit_k_max 17
_diffrn_reflns_limit_k_min -16
_diffrn_reflns_limit_l_max 24
_diffrn_reflns_limit_l_min -24
_diffrn_reflns_number 25847
_diffrn_reflns_point_group_measured_fraction_full 0.997
_diffrn_reflns_point_group_measured_fraction_max 0.990
_diffrn_reflns_theta_full 25.242
_diffrn_reflns_theta_max 27.485
_diffrn_reflns_theta_min 3.035
_diffrn_source 'sealed Xray tube'
_exptl_absorpt_coefficient_mu 0.065
_exptl_absorpt_correction_T_max 1.0000
_exptl_absorpt_correction_T_min 0.8397
_exptl_absorpt_correction_type multi-scan
_exptl_absorpt_process_details
;
T. Higashi (March 2001). Program for Empirical Absorption Correction.
  Rigaku Corporation, Tokyo, Japan
;
_exptl_crystal_colour Red
_exptl_crystal_density_diffrn 1.156
_exptl_crystal_density_meas ?
_exptl_crystal_density_method 'not measured'
_exptl_crystal_description Block
_exptl_crystal_F_000 984
_exptl_crystal_size_max 0.600
_exptl_crystal_size_mid 0.600
_exptl_crystal_size_min 0.200
_refine_diff_density_max 0.680
_refine_diff_density_min -0.314
_refine_diff_density_rms 0.061
_refine_ls_extinction_method none
_refine_ls_goodness_of_fit_ref 1.118
_refine_ls_hydrogen_treatment constr
_refine_ls_matrix_type full
_refine_ls_number_parameters 746
_refine_ls_number_reflns 11998
_refine_ls_number_restraints 213
_refine_ls_restrained_S_all 1.152
_refine_ls_R_factor_all 0.1067
_refine_ls_R_factor_gt 0.0738
_refine_ls_shift/su_max 0.000
_refine_ls_shift/su_mean 0.000
_refine_ls_structure_factor_coef Fsqd
_refine_ls_weighting_details 'w=1/[\s^2^(Fo^2^)+(0.1440P)^2^+0.5344P] where P=(Fo^2^+2Fc^2^)/3'
_refine_ls_weighting_scheme calc
_refine_ls_wR_factor_gt 0.2229
_refine_ls_wR_factor_ref 0.2649
_reflns_Friedel_coverage 0.000
_reflns_number_gt 7624
_reflns_number_total 11998
_reflns_threshold_expression 'I > 2\s(I)'
_cod_data_source_file ol6b00747_si_002.cif
_cod_data_source_block b-1
_cod_depositor_comments
;
The following automatic conversions were performed:

'_exptl_crystal_density_meas' value 'not measured' was changed to '?'
- the value is perceived as not measured.

Automatic conversion script
Id: cif_fix_values 4268 2015-11-12 08:31:59Z antanas 

 Adding full bibliography for 1543164.cif.
;
_cod_database_code 1543164
_shelx_shelxl_version_number 2014/7
_shelx_space_group_comment
;
The symmetry employed for this shelxl refinement is uniquely defined
by the following loop, which should always be used as a source of
symmetry information in preference to the above space-group names.
They are only intended as comments.
;
_shelx_estimated_absorpt_t_min 0.962
_shelx_estimated_absorpt_t_max 0.987

loop_
_space_group_symop_operation_xyz
'x, y, z'
'-x, -y, -z'

loop_
_atom_site_label
_atom_site_type_symbol
_atom_site_fract_x
_atom_site_fract_y
_atom_site_fract_z
_atom_site_U_iso_or_equiv
_atom_site_adp_type
_atom_site_occupancy
_atom_site_site_symmetry_order
_atom_site_calc_flag
_atom_site_refinement_flags_posn
_atom_site_refinement_flags_adp
_atom_site_refinement_flags_occupancy
_atom_site_disorder_assembly
_atom_site_disorder_group
C1 C 0.33666(19) 0.23834(16) 0.21089(10) 0.0353(4) Uani 1 1 d . . . . .
C2 C 0.3631(2) 0.14387(17) 0.25413(11) 0.0400(5) Uani 1 1 d . . . . .
H2 H 0.3180 0.1500 0.2995 0.048 Uiso 1 1 calc R U . . .
C3 C 0.4550(2) 0.03798(17) 0.23335(12) 0.0425(5) Uani 1 1 d . . . . .
C4 C 0.5199(2) 0.03140(17) 0.16757(12) 0.0425(5) Uani 1 1 d . . . . .
H4 H 0.5815 -0.0394 0.1527 0.051 Uiso 1 1 calc R U . . .
C5 C 0.4986(2) 0.12574(16) 0.12123(11) 0.0381(5) Uani 1 1 d . . . . .
C6 C 0.5681(2) 0.12046(17) 0.05177(11) 0.0406(5) Uani 1 1 d . . . . .
C7 C 0.6680(2) 0.01963(18) 0.02820(12) 0.0453(5) Uani 1 1 d . . . . .
H7 H 0.6878 -0.0462 0.0578 0.054 Uiso 1 1 calc R U . . .
C8 C 0.7379(2) 0.01371(19) -0.03650(12) 0.0483(5) Uani 1 1 d D . . . .
C9 C 0.7095(3) 0.11125(19) -0.07879(12) 0.0495(6) Uani 1 1 d . . . . .
H9 H 0.7586 0.1083 -0.1227 0.059 Uiso 1 1 calc R U . . .
C10 C 0.6120(2) 0.21247(19) -0.05893(11) 0.0443(5) Uani 1 1 d . . . . .
C11 C 0.5862(3) 0.31546(19) -0.10466(12) 0.0476(5) Uani 1 1 d . . . . .
C12 C 0.6584(3) 0.3161(2) -0.16791(13) 0.0590(7) Uani 1 1 d . . . . .
H12 H 0.7260 0.2483 -0.1833 0.071 Uiso 1 1 calc R U . . .
C13 C 0.6340(3) 0.4153(2) -0.21009(14) 0.0634(7) Uani 1 1 d . . . . .
H13 H 0.6866 0.4138 -0.2526 0.076 Uiso 1 1 calc R U . . .
C14 C 0.5365(3) 0.5120(2) -0.19027(13) 0.0566(7) Uani 1 1 d . . . . .
H14 H 0.5196 0.5779 -0.2195 0.068 Uiso 1 1 calc R U . . .
C15 C 0.4591(3) 0.5163(2) -0.12645(12) 0.0488(6) Uani 1 1 d . . . . .
C16 C 0.3583(3) 0.6183(2) -0.10392(14) 0.0532(6) Uani 1 1 d . . . . .
H16 H 0.3402 0.6845 -0.1330 0.064 Uiso 1 1 calc R U . . .
C17 C 0.2882(3) 0.6220(2) -0.04179(15) 0.0545(6) Uani 1 1 d . . . . .
H17 H 0.2219 0.6911 -0.0272 0.065 Uiso 1 1 calc R U . . .
C18 C 0.3119(2) 0.52471(19) 0.00183(13) 0.0464(5) Uani 1 1 d . . . . .
H18 H 0.2602 0.5287 0.0450 0.056 Uiso 1 1 calc R U . . .
C19 C 0.4094(2) 0.42353(18) -0.01727(11) 0.0407(5) Uani 1 1 d . . . . .
C20 C 0.4393(2) 0.32232(16) 0.03008(11) 0.0376(5) Uani 1 1 d . . . . .
C21 C 0.3785(2) 0.32662(16) 0.09590(11) 0.0370(4) Uani 1 1 d . . . . .
H21 H 0.3162 0.3967 0.1114 0.044 Uiso 1 1 calc R U . . .
C22 C 0.40391(19) 0.23098(16) 0.14277(10) 0.0357(4) Uani 1 1 d . . . . .
C23 C 0.5396(2) 0.21807(17) 0.00692(11) 0.0394(5) Uani 1 1 d . . . . .
C24 C 0.4832(2) 0.41761(18) -0.08264(11) 0.0429(5) Uani 1 1 d . . . . .
C25 C 0.4735(3) -0.06355(19) 0.28339(14) 0.0565(6) Uani 1 1 d . U . . .
C26A C 0.5645(5) -0.1713(3) 0.2536(3) 0.0901(17) Uani 0.764(4) 1 d . U P A 1
H71 H 0.6513 -0.1739 0.2465 0.135 Uiso 0.764(4) 1 calc R U P A 1
H72 H 0.5382 -0.1782 0.2085 0.135 Uiso 0.764(4) 1 calc R U P A 1
H73 H 0.5640 -0.2330 0.2861 0.135 Uiso 0.764(4) 1 calc R U P A 1
C27A C 0.3389(4) -0.0701(3) 0.30025(19) 0.0580(9) Uani 0.764(4) 1 d . U P A 1
H74 H 0.3080 -0.0766 0.2565 0.087 Uiso 0.764(4) 1 calc R U P A 1
H75 H 0.2770 -0.0024 0.3230 0.087 Uiso 0.764(4) 1 calc R U P A 1
H76 H 0.3484 -0.1355 0.3317 0.087 Uiso 0.764(4) 1 calc R U P A 1
C28A C 0.5105(4) -0.0447(3) 0.3528(2) 0.0716(11) Uani 0.764(4) 1 d . U P A 1
H77 H 0.5103 -0.1041 0.3874 0.107 Uiso 0.764(4) 1 calc R U P A 1
H78 H 0.4484 0.0276 0.3699 0.107 Uiso 0.764(4) 1 calc R U P A 1
H79 H 0.5966 -0.0457 0.3457 0.107 Uiso 0.764(4) 1 calc R U P A 1
C26B C 0.4659(15) -0.1546(9) 0.2442(7) 0.066(2) Uani 0.236(4) 1 d . U P A 2
H110 H 0.4876 -0.2227 0.2745 0.099 Uiso 0.236(4) 1 calc R U P A 2
H111 H 0.5266 -0.1698 0.2019 0.099 Uiso 0.236(4) 1 calc R U P A 2
H112 H 0.3785 -0.1299 0.2309 0.099 Uiso 0.236(4) 1 calc R U P A 2
C27B C 0.6372(12) -0.1199(9) 0.2951(6) 0.063(3) Uani 0.236(4) 1 d . U P A 2
H113 H 0.6552 -0.0672 0.3194 0.094 Uiso 0.236(4) 1 calc R U P A 2
H114 H 0.6877 -0.1337 0.2493 0.094 Uiso 0.236(4) 1 calc R U P A 2
H115 H 0.6603 -0.1903 0.3233 0.094 Uiso 0.236(4) 1 calc R U P A 2
C28B C 0.4115(14) -0.0496(10) 0.3516(7) 0.071(3) Uani 0.236(4) 1 d . U P A 2
H116 H 0.3194 -0.0034 0.3496 0.106 Uiso 0.236(4) 1 calc R U P A 2
H117 H 0.4475 -0.0130 0.3788 0.106 Uiso 0.236(4) 1 calc R U P A 2
H118 H 0.4241 -0.1227 0.3741 0.106 Uiso 0.236(4) 1 calc R U P A 2
C29 C 0.8468(3) -0.0954(2) -0.06176(13) 0.0556(6) Uani 1 1 d D U . . .
C30B C 0.9740(4) -0.0896(3) -0.0587(3) 0.0984(15) Uani 0.911(4) 1 d D U P B 5
H80B H 0.9945 -0.1007 -0.0099 0.148 Uiso 0.911(4) 1 calc R U P B 5
H81B H 0.9684 -0.0164 -0.0776 0.148 Uiso 0.911(4) 1 calc R U P B 5
H82B H 1.0416 -0.1480 -0.0868 0.148 Uiso 0.911(4) 1 calc R U P B 5
C31B C 0.8383(3) -0.1077(2) -0.13953(14) 0.0592(8) Uani 0.911(4) 1 d D U P B 5
H83B H 0.9072 -0.1782 -0.1552 0.089 Uiso 0.911(4) 1 calc R U P B 5
H84B H 0.8474 -0.0454 -0.1679 0.089 Uiso 0.911(4) 1 calc R U P B 5
H85B H 0.7548 -0.1073 -0.1449 0.089 Uiso 0.911(4) 1 calc R U P B 5
C32B C 0.8334(5) -0.1957(2) -0.02365(17) 0.0940(15) Uani 0.911(4) 1 d D U P B 5
H86B H 0.7468 -0.1903 -0.0268 0.141 Uiso 0.911(4) 1 calc R U P B 5
H87B H 0.8474 -0.1980 0.0257 0.141 Uiso 0.911(4) 1 calc R U P B 5
H88B H 0.8971 -0.2638 -0.0452 0.141 Uiso 0.911(4) 1 calc R U P B 5
C30A C 0.781(2) -0.1624(18) -0.0888(7) 0.074(4) Uani 0.089(4) 1 d D U P B 6
H80A H 0.7022 -0.1108 -0.1088 0.111 Uiso 0.089(4) 1 calc R U P B 6
H81A H 0.7608 -0.2074 -0.0498 0.111 Uiso 0.089(4) 1 calc R U P B 6
H82A H 0.8398 -0.2116 -0.1250 0.111 Uiso 0.089(4) 1 calc R U P B 6
C31A C 0.9295(17) -0.1574(17) -0.0053(10) 0.083(6) Uani 0.089(4) 1 d D U P B 6
H83A H 0.9460 -0.1051 0.0203 0.124 Uiso 0.089(4) 1 calc R U P B 6
H84A H 1.0113 -0.2129 -0.0259 0.124 Uiso 0.089(4) 1 calc R U P B 6
H85A H 0.8861 -0.1951 0.0272 0.124 Uiso 0.089(4) 1 calc R U P B 6
C32A C 0.9450(14) -0.103(2) -0.1219(7) 0.060(5) Uani 0.089(4) 1 d D U P B 6
H86A H 1.0123 -0.1793 -0.1231 0.090 Uiso 0.089(4) 1 calc R U P B 6
H87A H 0.9832 -0.0512 -0.1162 0.090 Uiso 0.089(4) 1 calc R U P B 6
H88A H 0.9041 -0.0834 -0.1658 0.090 Uiso 0.089(4) 1 calc R U P B 6
C33 C 0.22970(19) 0.34526(15) 0.23447(10) 0.0348(4) Uani 1 1 d . . . . .
C34 C 0.12396(19) 0.39434(16) 0.19707(11) 0.0369(4) Uani 1 1 d . . . . .
H34 H 0.1232 0.3612 0.1557 0.044 Uiso 1 1 calc R U . . .
C35 C 0.01659(19) 0.49221(16) 0.21809(10) 0.0363(4) Uani 1 1 d D . . . .
C36 C 0.01909(19) 0.53683(16) 0.27948(10) 0.0349(4) Uani 1 1 d . . . . .
H36 H -0.0537 0.6011 0.2953 0.042 Uiso 1 1 calc R U . . .
C37 C 0.12489(18) 0.49108(15) 0.31954(10) 0.0321(4) Uani 1 1 d . . . . .
C38 C 0.12758(18) 0.53804(15) 0.38431(10) 0.0319(4) Uani 1 1 d . . . . .
C39 C 0.02491(19) 0.63668(16) 0.40846(10) 0.0341(4) Uani 1 1 d . . . . .
H39 H -0.0465 0.6728 0.3816 0.041 Uiso 1 1 calc R U . . .
C40 C 0.02505(19) 0.68237(16) 0.46989(10) 0.0350(4) Uani 1 1 d . . . . .
C41 C 0.13071(19) 0.62633(16) 0.50910(10) 0.0354(4) Uani 1 1 d . . . . .
H41 H 0.1314 0.6564 0.5518 0.042 Uiso 1 1 calc R U . . .
C42 C 0.23417(19) 0.52909(15) 0.48833(10) 0.0331(4) Uani 1 1 d . . . . .
C43 C 0.3438(2) 0.47256(16) 0.53100(10) 0.0361(4) Uani 1 1 d . . . . .
C44 C 0.3456(2) 0.50937(18) 0.59564(11) 0.0419(5) Uani 1 1 d . . . . .
H44 H 0.2722 0.5709 0.6141 0.050 Uiso 1 1 calc R U . . .
C45 C 0.4521(2) 0.45882(19) 0.63458(12) 0.0462(5) Uani 1 1 d . . . . .
H45 H 0.4504 0.4866 0.6785 0.055 Uiso 1 1 calc R U . . .
C46 C 0.5580(2) 0.36992(18) 0.60955(11) 0.0433(5) Uani 1 1 d . . . . .
H46 H 0.6306 0.3372 0.6358 0.052 Uiso 1 1 calc R U . . .
C47 C 0.5616(2) 0.32553(17) 0.54508(11) 0.0395(5) Uani 1 1 d . . . . .
C48 C 0.6687(2) 0.23279(19) 0.51898(12) 0.0452(5) Uani 1 1 d . . . . .
H48 H 0.7416 0.1987 0.5449 0.054 Uiso 1 1 calc R U . . .
C49 C 0.6697(2) 0.1910(2) 0.45697(13) 0.0507(6) Uani 1 1 d . . . . .
H49 H 0.7428 0.1277 0.4402 0.061 Uiso 1 1 calc R U . . .
C50 C 0.5638(2) 0.24042(18) 0.41792(12) 0.0444(5) Uani 1 1 d . . . . .
H50 H 0.5660 0.2093 0.3751 0.053 Uiso 1 1 calc R U . . .
C51 C 0.45535(19) 0.33381(16) 0.43987(11) 0.0360(4) Uani 1 1 d . . . . .
C52 C 0.34440(18) 0.38712(15) 0.39841(10) 0.0320(4) Uani 1 1 d . . . . .
C53 C 0.34167(19) 0.34695(16) 0.33607(10) 0.0342(4) Uani 1 1 d . . . . .
H53 H 0.4155 0.2850 0.3184 0.041 Uiso 1 1 calc R U . . .
C54 C 0.23314(18) 0.39385(15) 0.29654(10) 0.0322(4) Uani 1 1 d . . . . .
C55 C 0.23444(18) 0.48468(15) 0.42390(10) 0.0316(4) Uani 1 1 d . . . . .
C56 C 0.45238(19) 0.37761(16) 0.50520(10) 0.0352(4) Uani 1 1 d . . . . .
C57 C -0.1000(2) 0.54734(18) 0.17532(12) 0.0448(5) Uani 1 1 d D U . . .
C58A C -0.0802(3) 0.4931(3) 0.10679(17) 0.0693(11) Uani 0.921(4) 1 d D U P C 3
H89A H -0.0671 0.4151 0.1162 0.104 Uiso 0.921(4) 1 calc R U P C 3
H90A H -0.0045 0.4960 0.0786 0.104 Uiso 0.921(4) 1 calc R U P C 3
H91A H -0.1561 0.5329 0.0810 0.104 Uiso 0.921(4) 1 calc R U P C 3
C59A C -0.1237(3) 0.6700(2) 0.15809(14) 0.0503(7) Uani 0.921(4) 1 d D U P C 3
H92A H -0.0484 0.6735 0.1298 0.075 Uiso 0.921(4) 1 calc R U P C 3
H93A H -0.1387 0.7079 0.2018 0.075 Uiso 0.921(4) 1 calc R U P C 3
H94A H -0.1992 0.7070 0.1317 0.075 Uiso 0.921(4) 1 calc R U P C 3
C60A C -0.2186(2) 0.5438(2) 0.21917(15) 0.0532(7) Uani 0.921(4) 1 d D U P C 3
H95A H -0.2932 0.5795 0.1920 0.080 Uiso 0.921(4) 1 calc R U P C 3
H96A H -0.2348 0.5837 0.2621 0.080 Uiso 0.921(4) 1 calc R U P C 3
H97A H -0.2039 0.4661 0.2315 0.080 Uiso 0.921(4) 1 calc R U P C 3
C58B C -0.201(2) 0.652(2) 0.2041(16) 0.053(5) Uani 0.079(4) 1 d D U P C 4
H89B H -0.2603 0.6920 0.1686 0.079 Uiso 0.079(4) 1 calc R U P C 4
H90B H -0.1611 0.6983 0.2171 0.079 Uiso 0.079(4) 1 calc R U P C 4
H91B H -0.2484 0.6332 0.2457 0.079 Uiso 0.079(4) 1 calc R U P C 4
C59B C -0.147(3) 0.4531(19) 0.1751(17) 0.053(4) Uani 0.079(4) 1 d D U P C 4
H92B H -0.0878 0.3955 0.1437 0.080 Uiso 0.079(4) 1 calc R U P C 4
H93B H -0.2333 0.4848 0.1587 0.080 Uiso 0.079(4) 1 calc R U P C 4
H94B H -0.1508 0.4200 0.2227 0.080 Uiso 0.079(4) 1 calc R U P C 4
C60B C -0.041(3) 0.547(3) 0.0974(8) 0.051(5) Uani 0.079(4) 1 d D U P C 4
H95B H -0.1097 0.5702 0.0661 0.076 Uiso 0.079(4) 1 calc R U P C 4
H96B H 0.0229 0.4719 0.0868 0.076 Uiso 0.079(4) 1 calc R U P C 4
H97B H -0.0004 0.5993 0.0904 0.076 Uiso 0.079(4) 1 calc R U P C 4
C61 C -0.08546(19) 0.78976(16) 0.49674(10) 0.0363(4) Uani 1 1 d . . . . .
C62 C -0.1971(2) 0.8347(2) 0.45076(14) 0.0590(7) Uani 1 1 d . . . . .
H98 H -0.1666 0.8515 0.4030 0.088 Uiso 1 1 calc R U . . .
H99 H -0.2651 0.9028 0.4701 0.088 Uiso 1 1 calc R U . . .
H100 H -0.2310 0.7785 0.4497 0.088 Uiso 1 1 calc R U . . .
C63 C -0.0365(2) 0.88024(18) 0.49843(14) 0.0505(6) Uani 1 1 d . . . . .
H101 H -0.0037 0.8958 0.4510 0.076 Uiso 1 1 calc R U . . .
H102 H 0.0327 0.8544 0.5294 0.076 Uiso 1 1 calc R U . . .
H103 H -0.1070 0.9484 0.5160 0.076 Uiso 1 1 calc R U . . .
C64 C -0.1360(3) 0.7666(2) 0.57105(13) 0.0554(6) Uani 1 1 d . . . . .
H104 H -0.2099 0.8338 0.5873 0.083 Uiso 1 1 calc R U . . .
H105 H -0.0681 0.7457 0.6024 0.083 Uiso 1 1 calc R U . . .
H106 H -0.1625 0.7054 0.5711 0.083 Uiso 1 1 calc R U . . .
C65 C -0.1177(4) 0.0965(3) 0.26996(18) 0.0822(10) Uani 1 1 d . . . . .
C66 C -0.0149(4) 0.0214(3) 0.29996(18) 0.0859(10) Uani 1 1 d . . . . .
H66 H 0.0264 0.0465 0.3294 0.103 Uiso 1 1 calc R U . . .
C67 C 0.0343(4) -0.0944(4) 0.28929(19) 0.0889(10) Uani 1 1 d . . . . .
H67 H 0.1072 -0.1458 0.3114 0.107 Uiso 1 1 calc R U . . .
C68 C -0.0232(4) -0.1305(3) 0.2476(2) 0.0933(11) Uani 1 1 d . . . . .
H68 H 0.0096 -0.2074 0.2386 0.112 Uiso 1 1 calc R U . . .
C69 C -0.1327(6) -0.0526(4) 0.2177(3) 0.1245(17) Uani 1 1 d . . . . .
H69 H -0.1751 -0.0765 0.1882 0.149 Uiso 1 1 calc R U . . .
C70 C -0.1785(5) 0.0575(4) 0.2307(3) 0.1125(14) Uani 1 1 d . . . . .
H70 H -0.2554 0.1087 0.2119 0.135 Uiso 1 1 calc R U . . .
C71 C -0.1653(5) 0.2188(4) 0.2792(2) 0.1194(16) Uani 1 1 d . . . . .
H107 H -0.1268 0.2303 0.3185 0.179 Uiso 1 1 calc R U . . .
H108 H -0.2590 0.2516 0.2890 0.179 Uiso 1 1 calc R U . . .
H109 H -0.1412 0.2545 0.2362 0.179 Uiso 1 1 calc R U . . .

loop_
_atom_site_aniso_label
_atom_site_aniso_U_11
_atom_site_aniso_U_22
_atom_site_aniso_U_33
_atom_site_aniso_U_23
_atom_site_aniso_U_13
_atom_site_aniso_U_12
C1 0.0323(10) 0.0273(9) 0.0402(10) -0.0106(8) -0.0033(8) -0.0046(8)
C2 0.0414(11) 0.0323(10) 0.0379(10) -0.0076(8) 0.0009(9) -0.0072(9)
C3 0.0426(11) 0.0274(10) 0.0454(11) -0.0035(8) 0.0009(9) -0.0040(9)
C4 0.0411(11) 0.0257(10) 0.0480(12) -0.0086(9) 0.0051(9) -0.0030(8)
C5 0.0374(10) 0.0274(10) 0.0435(11) -0.0108(8) 0.0022(9) -0.0077(8)
C6 0.0442(11) 0.0309(10) 0.0428(11) -0.0124(9) 0.0019(9) -0.0113(9)
C7 0.0488(12) 0.0296(10) 0.0490(12) -0.0120(9) 0.0062(10) -0.0090(9)
C8 0.0514(13) 0.0389(12) 0.0472(12) -0.0187(10) 0.0099(10) -0.0124(10)
C9 0.0613(15) 0.0446(13) 0.0394(11) -0.0164(10) 0.0099(10) -0.0201(11)
C10 0.0540(13) 0.0412(12) 0.0404(11) -0.0120(9) 0.0001(10) -0.0217(10)
C11 0.0652(15) 0.0453(13) 0.0392(11) -0.0076(10) -0.0056(10) -0.0283(12)
C12 0.0844(19) 0.0534(15) 0.0452(13) -0.0086(11) 0.0021(13) -0.0353(14)
C13 0.094(2) 0.0661(17) 0.0429(13) -0.0032(12) -0.0010(13) -0.0475(17)
C14 0.0840(19) 0.0533(15) 0.0456(13) 0.0059(11) -0.0179(13) -0.0397(15)
C15 0.0657(15) 0.0506(13) 0.0442(12) 0.0042(10) -0.0217(11) -0.0346(12)
C16 0.0652(16) 0.0422(13) 0.0576(14) 0.0122(11) -0.0277(13) -0.0247(12)
C17 0.0527(14) 0.0392(12) 0.0698(16) 0.0078(11) -0.0241(13) -0.0147(11)
C18 0.0419(12) 0.0401(12) 0.0544(13) 0.0028(10) -0.0152(10) -0.0124(10)
C19 0.0449(11) 0.0379(11) 0.0422(11) -0.0014(9) -0.0150(9) -0.0171(9)
C20 0.0406(11) 0.0323(10) 0.0418(11) -0.0076(8) -0.0080(9) -0.0146(9)
C21 0.0360(10) 0.0281(9) 0.0430(11) -0.0086(8) -0.0057(8) -0.0077(8)
C22 0.0356(10) 0.0270(9) 0.0395(10) -0.0095(8) -0.0016(8) -0.0071(8)
C23 0.0455(11) 0.0331(10) 0.0400(11) -0.0090(8) -0.0031(9) -0.0155(9)
C24 0.0530(13) 0.0416(12) 0.0405(11) -0.0026(9) -0.0137(10) -0.0233(10)
C25 0.0626(14) 0.0316(11) 0.0546(13) 0.0040(10) 0.0061(11) -0.0043(10)
C26A 0.092(3) 0.0311(17) 0.093(3) 0.0102(18) 0.039(3) 0.011(2)
C27A 0.065(2) 0.0383(16) 0.060(2) 0.0029(14) 0.0035(16) -0.0157(15)
C28A 0.065(2) 0.059(2) 0.070(2) 0.0217(17) -0.0188(19) -0.0076(19)
C26B 0.074(5) 0.031(4) 0.076(5) 0.004(4) 0.004(5) -0.012(4)
C27B 0.065(4) 0.040(5) 0.057(5) 0.007(4) -0.009(5) 0.003(4)
C28B 0.074(6) 0.044(5) 0.062(4) 0.013(4) 0.010(4) -0.001(5)
C29 0.0587(14) 0.0386(12) 0.0586(14) -0.0224(10) 0.0062(11) -0.0089(11)
C30B 0.064(2) 0.071(2) 0.141(4) -0.047(2) -0.035(2) 0.0058(17)
C31B 0.0696(19) 0.0502(15) 0.0500(15) -0.0184(12) 0.0097(13) -0.0183(14)
C32B 0.142(4) 0.0300(14) 0.0538(17) -0.0069(13) 0.040(2) 0.0058(17)
C30A 0.075(9) 0.053(8) 0.087(9) -0.022(8) -0.001(8) -0.019(7)
C31A 0.073(9) 0.051(9) 0.066(8) 0.004(8) 0.025(7) 0.021(9)
C32A 0.060(8) 0.044(8) 0.056(8) -0.039(7) 0.008(6) 0.000(7)
C33 0.0336(10) 0.0257(9) 0.0377(10) -0.0091(8) 0.0003(8) -0.0048(8)
C34 0.0359(10) 0.0297(10) 0.0392(10) -0.0140(8) -0.0029(8) -0.0057(8)
C35 0.0348(10) 0.0312(10) 0.0384(10) -0.0115(8) -0.0051(8) -0.0069(8)
C36 0.0310(9) 0.0263(9) 0.0390(10) -0.0100(8) -0.0031(8) -0.0023(8)
C37 0.0324(9) 0.0268(9) 0.0319(9) -0.0079(7) -0.0020(7) -0.0062(8)
C38 0.0319(9) 0.0275(9) 0.0323(9) -0.0076(7) -0.0019(8) -0.0076(8)
C39 0.0322(9) 0.0298(9) 0.0344(9) -0.0079(8) -0.0033(8) -0.0058(8)
C40 0.0342(10) 0.0300(10) 0.0369(10) -0.0105(8) 0.0011(8) -0.0088(8)
C41 0.0386(10) 0.0322(10) 0.0336(9) -0.0089(8) -0.0024(8) -0.0119(8)
C42 0.0356(10) 0.0287(9) 0.0341(10) -0.0031(8) -0.0053(8) -0.0118(8)
C43 0.0387(10) 0.0329(10) 0.0359(10) -0.0010(8) -0.0062(8) -0.0137(9)
C44 0.0460(12) 0.0369(11) 0.0380(10) -0.0030(9) -0.0082(9) -0.0111(9)
C45 0.0539(13) 0.0448(12) 0.0398(11) 0.0000(9) -0.0105(10) -0.0192(11)
C46 0.0447(12) 0.0436(12) 0.0422(11) 0.0071(9) -0.0138(9) -0.0182(10)
C47 0.0392(11) 0.0364(11) 0.0403(11) 0.0054(9) -0.0063(9) -0.0142(9)
C48 0.0359(11) 0.0442(12) 0.0490(12) 0.0047(10) -0.0097(9) -0.0102(10)
C49 0.0376(11) 0.0437(12) 0.0574(14) -0.0046(11) -0.0096(10) -0.0021(10)
C50 0.0362(11) 0.0388(11) 0.0479(12) -0.0067(9) -0.0074(9) -0.0037(9)
C51 0.0356(10) 0.0313(10) 0.0384(10) -0.0012(8) -0.0056(8) -0.0110(8)
C52 0.0311(9) 0.0260(9) 0.0349(9) -0.0036(7) -0.0018(8) -0.0081(8)
C53 0.0325(9) 0.0266(9) 0.0368(10) -0.0053(8) -0.0015(8) -0.0055(8)
C54 0.0304(9) 0.0278(9) 0.0316(9) -0.0075(7) 0.0002(7) -0.0052(8)
C55 0.0327(9) 0.0267(9) 0.0323(9) -0.0040(7) -0.0018(8) -0.0093(8)
C56 0.0369(10) 0.0311(10) 0.0367(10) 0.0024(8) -0.0055(8) -0.0134(8)
C57 0.0369(10) 0.0401(11) 0.0479(12) -0.0148(9) -0.0111(9) -0.0024(9)
C58A 0.0526(16) 0.069(2) 0.0649(18) -0.0358(16) -0.0254(14) 0.0081(15)
C59A 0.0491(14) 0.0428(13) 0.0467(14) 0.0000(11) -0.0111(11) -0.0060(11)
C60A 0.0381(13) 0.0466(14) 0.0710(17) -0.0069(12) -0.0131(12) -0.0108(11)
C58B 0.034(8) 0.048(8) 0.055(9) -0.011(7) -0.021(7) 0.010(7)
C59B 0.041(8) 0.046(8) 0.062(9) -0.007(8) -0.012(8) -0.005(6)
C60B 0.041(9) 0.040(9) 0.052(6) -0.010(8) -0.014(7) 0.005(8)
C61 0.0333(10) 0.0291(9) 0.0392(10) -0.0124(8) 0.0009(8) -0.0048(8)
C62 0.0438(13) 0.0489(14) 0.0668(16) -0.0289(12) -0.0107(11) 0.0045(11)
C63 0.0481(13) 0.0320(11) 0.0636(15) -0.0098(10) 0.0006(11) -0.0091(10)
C64 0.0531(14) 0.0458(13) 0.0522(13) -0.0120(11) 0.0141(11) -0.0095(11)
C65 0.093(3) 0.082(2) 0.0652(19) -0.0023(17) 0.0195(18) -0.038(2)
C66 0.092(3) 0.096(3) 0.068(2) -0.0137(19) 0.0113(18) -0.039(2)
C67 0.091(3) 0.104(3) 0.070(2) -0.007(2) 0.0092(18) -0.043(2)
C68 0.115(3) 0.087(3) 0.095(3) -0.006(2) 0.004(2) -0.062(3)
C69 0.150(5) 0.088(3) 0.154(4) 0.008(3) -0.055(4) -0.059(3)
C70 0.134(4) 0.093(3) 0.128(4) 0.007(3) -0.034(3) -0.061(3)
C71 0.163(5) 0.083(3) 0.098(3) -0.025(2) 0.041(3) -0.047(3)

loop_
_atom_type_symbol
_atom_type_description
_atom_type_scat_dispersion_real
_atom_type_scat_dispersion_imag
_atom_type_scat_source
C C 0.0033 0.0016 'International Tables Vol C Tables 4.2.6.8 and 6.1.1.4'
H H 0.0000 0.0000 'International Tables Vol C Tables 4.2.6.8 and 6.1.1.4'

loop_
_geom_angle_atom_site_label_1
_geom_angle_atom_site_label_2
_geom_angle_atom_site_label_3
_geom_angle
C2 C1 C22 119.73(17)
C2 C1 C33 118.74(18)
C22 C1 C33 121.34(17)
C1 C2 C3 122.2(2)
C1 C2 H2 118.9
C3 C2 H2 118.9
C4 C3 C2 117.80(19)
C4 C3 C25 123.44(19)
C2 C3 C25 118.7(2)
C3 C4 C5 122.61(19)
C3 C4 H4 118.7
C5 C4 H4 118.7
C4 C5 C22 118.56(19)
C4 C5 C6 123.28(18)
C22 C5 C6 118.15(18)
C7 C6 C23 118.2(2)
C7 C6 C5 121.2(2)
C23 C6 C5 120.49(18)
C8 C7 C6 122.1(2)
C8 C7 H7 118.9
C6 C7 H7 118.9
C7 C8 C9 118.4(2)
C7 C8 C29 122.1(2)
C9 C8 C29 119.5(2)
C10 C9 C8 122.3(2)
C10 C9 H9 118.9
C8 C9 H9 118.9
C9 C10 C23 119.3(2)
C9 C10 C11 120.9(2)
C23 C10 C11 119.8(2)
C12 C11 C24 118.7(2)
C12 C11 C10 122.4(2)
C24 C11 C10 118.9(2)
C11 C12 C13 121.6(3)
C11 C12 H12 119.2
C13 C12 H12 119.2
C14 C13 C12 120.3(3)
C14 C13 H13 119.8
C12 C13 H13 119.8
C13 C14 C15 120.6(2)
C13 C14 H14 119.7
C15 C14 H14 119.7
C14 C15 C16 121.2(2)
C14 C15 C24 120.0(2)
C16 C15 C24 118.8(2)
C17 C16 C15 120.6(2)
C17 C16 H16 119.7
C15 C16 H16 119.7
C16 C17 C18 120.8(2)
C16 C17 H17 119.6
C18 C17 H17 119.6
C19 C18 C17 120.9(2)
C19 C18 H18 119.5
C17 C18 H18 119.5
C18 C19 C24 119.1(2)
C18 C19 C20 121.1(2)
C24 C19 C20 119.7(2)
C21 C20 C23 119.39(19)
C21 C20 C19 121.55(19)
C23 C20 C19 118.99(19)
C20 C21 C22 123.17(18)
C20 C21 H21 118.4
C22 C21 H21 118.4
C5 C22 C1 119.05(18)
C5 C22 C21 119.35(18)
C1 C22 C21 121.60(17)
C10 C23 C6 119.73(19)
C10 C23 C20 120.91(19)
C6 C23 C20 119.34(19)
C19 C24 C15 119.7(2)
C19 C24 C11 121.5(2)
C15 C24 C11 118.8(2)
C28B C25 C26B 115.1(8)
C26A C25 C28A 112.7(3)
C28B C25 C3 120.2(5)
C26A C25 C3 113.9(2)
C26B C25 C3 109.3(5)
C28A C25 C3 108.9(2)
C26A C25 C27A 106.6(3)
C28A C25 C27A 106.5(3)
C3 C25 C27A 107.8(2)
C28B C25 C27B 104.5(8)
C26B C25 C27B 101.5(7)
C3 C25 C27B 103.4(4)
C25 C26A H71 109.5
C25 C26A H72 109.5
H71 C26A H72 109.5
C25 C26A H73 109.5
H71 C26A H73 109.5
H72 C26A H73 109.5
C25 C27A H74 109.5
C25 C27A H75 109.5
H74 C27A H75 109.5
C25 C27A H76 109.5
H74 C27A H76 109.5
H75 C27A H76 109.5
C25 C28A H77 109.5
C25 C28A H78 109.5
H77 C28A H78 109.5
C25 C28A H79 109.5
H77 C28A H79 109.5
H78 C28A H79 109.5
C25 C26B H110 109.5
C25 C26B H111 109.5
H110 C26B H111 109.5
C25 C26B H112 109.5
H110 C26B H112 109.5
H111 C26B H112 109.5
C25 C27B H113 109.5
C25 C27B H114 109.5
H113 C27B H114 109.5
C25 C27B H115 109.5
H113 C27B H115 109.5
H114 C27B H115 109.5
C25 C28B H116 109.5
C25 C28B H117 109.5
H116 C28B H117 109.5
C25 C28B H118 109.5
H116 C28B H118 109.5
H117 C28B H118 109.5
C31A C29 C32A 101.2(11)
C32B C29 C30B 115.5(3)
C31A C29 C8 111.6(10)
C32A C29 C8 124.5(10)
C32B C29 C8 111.4(2)
C30B C29 C8 109.0(2)
C32B C29 C31B 104.8(2)
C30B C29 C31B 106.1(3)
C8 C29 C31B 109.7(2)
C31A C29 C30A 112.6(9)
C32A C29 C30A 100.4(10)
C8 C29 C30A 106.1(10)
C29 C30B H80B 109.5
C29 C30B H81B 109.5
H80B C30B H81B 109.5
C29 C30B H82B 109.5
H80B C30B H82B 109.5
H81B C30B H82B 109.5
C29 C31B H83B 109.5
C29 C31B H84B 109.5
H83B C31B H84B 109.5
C29 C31B H85B 109.5
H83B C31B H85B 109.5
H84B C31B H85B 109.5
C29 C32B H86B 109.5
C29 C32B H87B 109.5
H86B C32B H87B 109.5
C29 C32B H88B 109.5
H86B C32B H88B 109.5
H87B C32B H88B 109.5
C29 C30A H80A 109.5
C29 C30A H81A 109.5
H80A C30A H81A 109.5
C29 C30A H82A 109.5
H80A C30A H82A 109.5
H81A C30A H82A 109.5
C29 C31A H83A 109.5
C29 C31A H84A 109.5
H83A C31A H84A 109.5
C29 C31A H85A 109.5
H83A C31A H85A 109.5
H84A C31A H85A 109.5
C29 C32A H86A 109.5
C29 C32A H87A 109.5
H86A C32A H87A 109.5
C29 C32A H88A 109.5
H86A C32A H88A 109.5
H87A C32A H88A 109.5
C34 C33 C54 119.77(17)
C34 C33 C1 119.07(16)
C54 C33 C1 121.09(17)
C33 C34 C35 122.29(17)
C33 C34 H34 118.9
C35 C34 H34 118.9
C36 C35 C34 117.54(17)
C36 C35 C57 120.59(17)
C34 C35 C57 121.86(16)
C35 C36 C37 122.74(17)
C35 C36 H36 118.6
C37 C36 H36 118.6
C36 C37 C54 118.70(16)
C36 C37 C38 122.78(16)
C54 C37 C38 118.51(16)
C39 C38 C55 119.06(16)
C39 C38 C37 121.07(16)
C55 C38 C37 119.87(16)
C40 C39 C38 122.07(17)
C40 C39 H39 119.0
C38 C39 H39 119.0
C39 C40 C41 117.75(17)
C39 C40 C61 122.75(17)
C41 C40 C61 119.49(16)
C42 C41 C40 122.90(17)
C42 C41 H41 118.5
C40 C41 H41 118.5
C41 C42 C55 118.73(17)
C41 C42 C43 121.32(16)
C55 C42 C43 119.94(17)
C44 C43 C56 118.32(18)
C44 C43 C42 122.21(19)
C56 C43 C42 119.47(17)
C43 C44 C45 122.1(2)
C43 C44 H44 118.9
C45 C44 H44 118.9
C46 C45 C44 120.1(2)
C46 C45 H45 119.9
C44 C45 H45 119.9
C45 C46 C47 120.96(19)
C45 C46 H46 119.5
C47 C46 H46 119.5
C48 C47 C46 121.90(19)
C48 C47 C56 119.27(19)
C46 C47 C56 118.82(19)
C49 C48 C47 120.88(19)
C49 C48 H48 119.6
C47 C48 H48 119.6
C48 C49 C50 120.4(2)
C48 C49 H49 119.8
C50 C49 H49 119.8
C51 C50 C49 121.9(2)
C51 C50 H50 119.1
C49 C50 H50 119.1
C50 C51 C56 118.29(18)
C50 C51 C52 122.07(18)
C56 C51 C52 119.64(17)
C53 C52 C55 118.71(17)
C53 C52 C51 121.82(17)
C55 C52 C51 119.47(16)
C52 C53 C54 122.92(17)
C52 C53 H53 118.5
C54 C53 H53 118.5
C37 C54 C53 119.51(16)
C37 C54 C33 118.91(16)
C53 C54 C33 121.58(17)
C38 C55 C42 119.43(17)
C38 C55 C52 120.30(16)
C42 C55 C52 120.26(17)
C43 C56 C51 121.14(17)
C43 C56 C47 119.61(17)
C51 C56 C47 119.25(18)
C58A C57 C60A 109.6(2)
C58B C57 C35 114.1(9)
C58A C57 C35 112.92(18)
C60A C57 C35 109.43(19)
C58A C57 C59A 107.7(2)
C60A C57 C59A 108.64(19)
C35 C57 C59A 108.46(18)
C58B C57 C59B 112.9(18)
C35 C57 C59B 102.8(10)
C58B C57 C60B 120.0(18)
C35 C57 C60B 104.8(10)
C59B C57 C60B 100.1(19)
C57 C58A H89A 109.5
C57 C58A H90A 109.5
H89A C58A H90A 109.5
C57 C58A H91A 109.5
H89A C58A H91A 109.5
H90A C58A H91A 109.5
C57 C59A H92A 109.5
C57 C59A H93A 109.5
H92A C59A H93A 109.5
C57 C59A H94A 109.5
H92A C59A H94A 109.5
H93A C59A H94A 109.5
C57 C60A H95A 109.5
C57 C60A H96A 109.5
H95A C60A H96A 109.5
C57 C60A H97A 109.5
H95A C60A H97A 109.5
H96A C60A H97A 109.5
C57 C58B H89B 109.5
C57 C58B H90B 109.5
H89B C58B H90B 109.5
C57 C58B H91B 109.5
H89B C58B H91B 109.5
H90B C58B H91B 109.5
C57 C59B H92B 109.5
C57 C59B H93B 109.5
H92B C59B H93B 109.5
C57 C59B H94B 109.5
H92B C59B H94B 109.5
H93B C59B H94B 109.5
C57 C60B H95B 109.5
C57 C60B H96B 109.5
H95B C60B H96B 109.5
C57 C60B H97B 109.5
H95B C60B H97B 109.5
H96B C60B H97B 109.5
C64 C61 C62 108.4(2)
C64 C61 C63 108.73(18)
C62 C61 C63 108.15(19)
C64 C61 C40 109.24(17)
C62 C61 C40 112.54(16)
C63 C61 C40 109.70(17)
C61 C62 H98 109.5
C61 C62 H99 109.5
H98 C62 H99 109.5
C61 C62 H100 109.5
H98 C62 H100 109.5
H99 C62 H100 109.5
C61 C63 H101 109.5
C61 C63 H102 109.5
H101 C63 H102 109.5
C61 C63 H103 109.5
H101 C63 H103 109.5
H102 C63 H103 109.5
C61 C64 H104 109.5
C61 C64 H105 109.5
H104 C64 H105 109.5
C61 C64 H106 109.5
H104 C64 H106 109.5
H105 C64 H106 109.5
C66 C65 C70 117.5(4)
C66 C65 C71 121.8(4)
C70 C65 C71 120.8(4)
C65 C66 C67 122.3(4)
C65 C66 H66 118.8
C67 C66 H66 118.8
C68 C67 C66 119.2(4)
C68 C67 H67 120.4
C66 C67 H67 120.4
C67 C68 C69 118.7(4)
C67 C68 H68 120.7
C69 C68 H68 120.7
C70 C69 C68 120.1(4)
C70 C69 H69 119.9
C68 C69 H69 119.9
C65 C70 C69 122.1(5)
C65 C70 H70 119.0
C69 C70 H70 119.0
C65 C71 H107 109.5
C65 C71 H108 109.5
H107 C71 H108 109.5
C65 C71 H109 109.5
H107 C71 H109 109.5
H108 C71 H109 109.5

loop_
_geom_bond_atom_site_label_1
_geom_bond_atom_site_label_2
_geom_bond_distance
C1 C2 1.374(3)
C1 C22 1.425(3)
C1 C33 1.496(2)
C2 C3 1.412(3)
C2 H2 0.9500
C3 C4 1.376(3)
C3 C25 1.528(3)
C4 C5 1.412(3)
C4 H4 0.9500
C5 C22 1.420(3)
C5 C6 1.459(3)
C6 C7 1.414(3)
C6 C23 1.420(3)
C7 C8 1.383(3)
C7 H7 0.9500
C8 C9 1.394(3)
C8 C29 1.533(3)
C9 C10 1.386(3)
C9 H9 0.9500
C10 C23 1.415(3)
C10 C11 1.487(3)
C11 C12 1.386(3)
C11 C24 1.430(3)
C12 C13 1.414(4)
C12 H12 0.9500
C13 C14 1.349(4)
C13 H13 0.9500
C14 C15 1.413(4)
C14 H14 0.9500
C15 C16 1.422(4)
C15 C24 1.425(3)
C16 C17 1.347(4)
C16 H16 0.9500
C17 C18 1.410(3)
C17 H17 0.9500
C18 C19 1.382(3)
C18 H18 0.9500
C19 C24 1.414(3)
C19 C20 1.482(3)
C20 C21 1.360(3)
C20 C23 1.443(3)
C21 C22 1.426(3)
C21 H21 0.9500
C25 C28B 1.401(12)
C25 C26A 1.485(4)
C25 C26B 1.524(12)
C25 C28A 1.527(5)
C25 C27A 1.584(5)
C25 C27B 1.749(12)
C26A H71 0.9800
C26A H72 0.9800
C26A H73 0.9800
C27A H74 0.9800
C27A H75 0.9800
C27A H76 0.9800
C28A H77 0.9800
C28A H78 0.9800
C28A H79 0.9800
C26B H110 0.9800
C26B H111 0.9800
C26B H112 0.9800
C27B H113 0.9800
C27B H114 0.9800
C27B H115 0.9800
C28B H116 0.9800
C28B H117 0.9800
C28B H118 0.9800
C29 C31A 1.482(13)
C29 C32A 1.490(14)
C29 C32B 1.510(4)
C29 C30B 1.512(5)
C29 C31B 1.541(4)
C29 C30A 1.546(13)
C30B H80B 0.9800
C30B H81B 0.9800
C30B H82B 0.9800
C31B H83B 0.9800
C31B H84B 0.9800
C31B H85B 0.9800
C32B H86B 0.9800
C32B H87B 0.9800
C32B H88B 0.9800
C30A H80A 0.9800
C30A H81A 0.9800
C30A H82A 0.9800
C31A H83A 0.9800
C31A H84A 0.9800
C31A H85A 0.9800
C32A H86A 0.9800
C32A H87A 0.9800
C32A H88A 0.9800
C33 C34 1.376(3)
C33 C54 1.425(2)
C34 C35 1.412(3)
C34 H34 0.9500
C35 C36 1.381(3)
C35 C57 1.535(3)
C36 C37 1.406(3)
C36 H36 0.9500
C37 C54 1.422(2)
C37 C38 1.457(2)
C38 C39 1.412(2)
C38 C55 1.414(3)
C39 C40 1.381(3)
C39 H39 0.9500
C40 C41 1.403(3)
C40 C61 1.535(3)
C41 C42 1.386(3)
C41 H41 0.9500
C42 C55 1.423(2)
C42 C43 1.476(3)
C43 C44 1.386(3)
C43 C56 1.424(3)
C44 C45 1.401(3)
C44 H44 0.9500
C45 C46 1.362(3)
C45 H45 0.9500
C46 C47 1.414(3)
C46 H46 0.9500
C47 C48 1.402(3)
C47 C56 1.436(3)
C48 C49 1.362(3)
C48 H48 0.9500
C49 C50 1.396(3)
C49 H49 0.9500
C50 C51 1.389(3)
C50 H50 0.9500
C51 C56 1.427(3)
C51 C52 1.470(3)
C52 C53 1.369(3)
C52 C55 1.448(3)
C53 C54 1.424(3)
C53 H53 0.9500
C57 C58B 1.481(14)
C57 C58A 1.510(3)
C57 C60A 1.529(4)
C57 C59A 1.539(3)
C57 C59B 1.562(14)
C57 C60B 1.564(14)
C58A H89A 0.9800
C58A H90A 0.9800
C58A H91A 0.9800
C59A H92A 0.9800
C59A H93A 0.9800
C59A H94A 0.9800
C60A H95A 0.9800
C60A H96A 0.9800
C60A H97A 0.9800
C58B H89B 0.9800
C58B H90B 0.9800
C58B H91B 0.9800
C59B H92B 0.9800
C59B H93B 0.9800
C59B H94B 0.9800
C60B H95B 0.9800
C60B H96B 0.9800
C60B H97B 0.9800
C61 C64 1.526(3)
C61 C62 1.529(3)
C61 C63 1.532(3)
C62 H98 0.9800
C62 H99 0.9800
C62 H100 0.9800
C63 H101 0.9800
C63 H102 0.9800
C63 H103 0.9800
C64 H104 0.9800
C64 H105 0.9800
C64 H106 0.9800
C65 C66 1.339(5)
C65 C70 1.361(6)
C65 C71 1.495(5)
C66 C67 1.418(5)
C66 H66 0.9500
C67 C68 1.340(5)
C67 H67 0.9500
C68 C69 1.400(6)
C68 H68 0.9500
C69 C70 1.362(6)
C69 H69 0.9500
C70 H70 0.9500
C71 H107 0.9800
C71 H108 0.9800
C71 H109 0.9800

loop_
_geom_torsion_atom_site_label_1
_geom_torsion_atom_site_label_2
_geom_torsion_atom_site_label_3
_geom_torsion_atom_site_label_4
_geom_torsion
C22 C1 C2 C3 -0.4(3)
C33 C1 C2 C3 174.57(18)
C1 C2 C3 C4 0.6(3)
C1 C2 C3 C25 -177.0(2)
C2 C3 C4 C5 0.5(3)
C25 C3 C4 C5 178.0(2)
C3 C4 C5 C22 -1.7(3)
C3 C4 C5 C6 179.0(2)
C4 C5 C6 C7 -3.9(3)
C22 C5 C6 C7 176.83(19)
C4 C5 C6 C23 178.32(19)
C22 C5 C6 C23 -1.0(3)
C23 C6 C7 C8 0.1(3)
C5 C6 C7 C8 -177.8(2)
C6 C7 C8 C9 1.2(4)
C6 C7 C8 C29 179.5(2)
C7 C8 C9 C10 -1.7(4)
C29 C8 C9 C10 179.9(2)
C8 C9 C10 C23 1.0(3)
C8 C9 C10 C11 178.7(2)
C9 C10 C11 C12 -1.2(3)
C23 C10 C11 C12 176.5(2)
C9 C10 C11 C24 178.9(2)
C23 C10 C11 C24 -3.4(3)
C24 C11 C12 C13 1.1(4)
C10 C11 C12 C13 -178.8(2)
C11 C12 C13 C14 -1.8(4)
C12 C13 C14 C15 1.4(4)
C13 C14 C15 C16 178.2(2)
C13 C14 C15 C24 -0.5(3)
C14 C15 C16 C17 -177.6(2)
C24 C15 C16 C17 1.1(3)
C15 C16 C17 C18 -0.9(3)
C16 C17 C18 C19 1.4(3)
C17 C18 C19 C24 -2.1(3)
C17 C18 C19 C20 176.72(19)
C18 C19 C20 C21 -4.8(3)
C24 C19 C20 C21 173.95(18)
C18 C19 C20 C23 178.33(18)
C24 C19 C20 C23 -2.9(3)
C23 C20 C21 C22 -3.6(3)
C19 C20 C21 C22 179.54(17)
C4 C5 C22 C1 1.8(3)
C6 C5 C22 C1 -178.83(18)
C4 C5 C22 C21 -178.25(18)
C6 C5 C22 C21 1.1(3)
C2 C1 C22 C5 -0.8(3)
C33 C1 C22 C5 -175.66(17)
C2 C1 C22 C21 179.28(18)
C33 C1 C22 C21 4.4(3)
C20 C21 C22 C5 1.3(3)
C20 C21 C22 C1 -178.82(18)
C9 C10 C23 C6 0.3(3)
C11 C10 C23 C6 -177.39(19)
C9 C10 C23 C20 178.69(19)
C11 C10 C23 C20 1.0(3)
C7 C6 C23 C10 -0.8(3)
C5 C6 C23 C10 177.07(18)
C7 C6 C23 C20 -179.22(18)
C5 C6 C23 C20 -1.3(3)
C21 C20 C23 C10 -174.76(19)
C19 C20 C23 C10 2.1(3)
C21 C20 C23 C6 3.6(3)
C19 C20 C23 C6 -179.49(18)
C18 C19 C24 C15 2.3(3)
C20 C19 C24 C15 -176.56(17)
C18 C19 C24 C11 179.23(18)
C20 C19 C24 C11 0.4(3)
C14 C15 C24 C19 176.93(19)
C16 C15 C24 C19 -1.7(3)
C14 C15 C24 C11 -0.1(3)
C16 C15 C24 C11 -178.79(18)
C12 C11 C24 C19 -177.2(2)
C10 C11 C24 C19 2.7(3)
C12 C11 C24 C15 -0.2(3)
C10 C11 C24 C15 179.71(18)
C4 C3 C25 C28B 175.1(8)
C2 C3 C25 C28B -7.5(9)
C4 C3 C25 C26A -2.3(4)
C2 C3 C25 C26A 175.1(3)
C4 C3 C25 C26B -48.3(7)
C2 C3 C25 C26B 129.1(7)
C4 C3 C25 C28A 124.4(3)
C2 C3 C25 C28A -58.2(3)
C4 C3 C25 C27A -120.4(3)
C2 C3 C25 C27A 57.0(3)
C4 C3 C25 C27B 59.2(5)
C2 C3 C25 C27B -123.4(5)
C7 C8 C29 C31A -43.0(6)
C9 C8 C29 C31A 135.3(6)
C7 C8 C29 C32A -164.8(6)
C9 C8 C29 C32A 13.6(6)
C7 C8 C29 C32B 21.9(4)
C9 C8 C29 C32B -159.8(3)
C7 C8 C29 C30B -106.7(3)
C9 C8 C29 C30B 71.6(3)
C7 C8 C29 C31B 137.5(3)
C9 C8 C29 C31B -44.1(3)
C7 C8 C29 C30A 80.0(5)
C9 C8 C29 C30A -101.7(5)
C2 C1 C33 C34 -115.7(2)
C22 C1 C33 C34 59.2(3)
C2 C1 C33 C54 61.3(3)
C22 C1 C33 C54 -123.8(2)
C54 C33 C34 C35 -0.3(3)
C1 C33 C34 C35 176.80(19)
C33 C34 C35 C36 -1.6(3)
C33 C34 C35 C57 179.0(2)
C34 C35 C36 C37 2.3(3)
C57 C35 C36 C37 -178.34(19)
C35 C36 C37 C54 -1.0(3)
C35 C36 C37 C38 -179.97(19)
C36 C37 C38 C39 -3.3(3)
C54 C37 C38 C39 177.75(18)
C36 C37 C38 C55 176.85(18)
C54 C37 C38 C55 -2.1(3)
C55 C38 C39 C40 -0.5(3)
C37 C38 C39 C40 179.63(19)
C38 C39 C40 C41 -1.1(3)
C38 C39 C40 C61 179.73(18)
C39 C40 C41 C42 0.9(3)
C61 C40 C41 C42 -179.91(18)
C40 C41 C42 C55 0.9(3)
C40 C41 C42 C43 179.93(18)
C41 C42 C43 C44 4.1(3)
C55 C42 C43 C44 -176.92(19)
C41 C42 C43 C56 -175.32(18)
C55 C42 C43 C56 3.7(3)
C56 C43 C44 C45 2.4(3)
C42 C43 C44 C45 -176.95(19)
C43 C44 C45 C46 -0.6(3)
C44 C45 C46 C47 -1.4(3)
C45 C46 C47 C48 -178.8(2)
C45 C46 C47 C56 1.5(3)
C46 C47 C48 C49 179.5(2)
C56 C47 C48 C49 -0.8(3)
C47 C48 C49 C50 0.4(4)
C48 C49 C50 C51 0.8(4)
C49 C50 C51 C56 -1.6(3)
C49 C50 C51 C52 179.1(2)
C50 C51 C52 C53 0.5(3)
C56 C51 C52 C53 -178.75(18)
C50 C51 C52 C55 -179.65(19)
C56 C51 C52 C55 1.1(3)
C55 C52 C53 C54 -2.8(3)
C51 C52 C53 C54 177.01(18)
C36 C37 C54 C53 179.41(18)
C38 C37 C54 C53 -1.6(3)
C36 C37 C54 C33 -1.0(3)
C38 C37 C54 C33 178.01(18)
C52 C53 C54 C37 4.2(3)
C52 C53 C54 C33 -175.39(18)
C34 C33 C54 C37 1.6(3)
C1 C33 C54 C37 -175.40(18)
C34 C33 C54 C53 -178.81(19)
C1 C33 C54 C53 4.2(3)
C39 C38 C55 C42 2.3(3)
C37 C38 C55 C42 -177.86(17)
C39 C38 C55 C52 -176.41(17)
C37 C38 C55 C52 3.5(3)
C41 C42 C55 C38 -2.4(3)
C43 C42 C55 C38 178.50(17)
C41 C42 C55 C52 176.21(17)
C43 C42 C55 C52 -2.8(3)
C53 C52 C55 C38 -1.0(3)
C51 C52 C55 C38 179.11(17)
C53 C52 C55 C42 -179.69(18)
C51 C52 C55 C42 0.5(3)
C44 C43 C56 C51 178.44(19)
C42 C43 C56 C51 -2.2(3)
C44 C43 C56 C47 -2.3(3)
C42 C43 C56 C47 177.14(17)
C50 C51 C56 C43 -179.49(19)
C52 C51 C56 C43 -0.2(3)
C50 C51 C56 C47 1.2(3)
C52 C51 C56 C47 -179.52(17)
C48 C47 C56 C43 -179.35(18)
C46 C47 C56 C43 0.3(3)
C48 C47 C56 C51 0.0(3)
C46 C47 C56 C51 179.66(18)
C36 C35 C57 C58B 2.8(17)
C34 C35 C57 C58B -177.8(17)
C36 C35 C57 C58A 174.7(3)
C34 C35 C57 C58A -5.9(4)
C36 C35 C57 C60A -62.9(3)
C34 C35 C57 C60A 116.5(2)
C36 C35 C57 C59A 55.5(3)
C34 C35 C57 C59A -125.1(2)
C36 C35 C57 C59B -119.7(13)
C34 C35 C57 C59B 59.6(13)
C36 C35 C57 C60B 136.1(15)
C34 C35 C57 C60B -44.6(15)
C39 C40 C61 C64 124.1(2)
C41 C40 C61 C64 -55.0(2)
C39 C40 C61 C62 3.7(3)
C41 C40 C61 C62 -175.5(2)
C39 C40 C61 C63 -116.8(2)
C41 C40 C61 C63 64.1(2)
C70 C65 C66 C67 3.0(5)
C71 C65 C66 C67 -177.4(3)
C65 C66 C67 C68 0.2(6)
C66 C67 C68 C69 -1.9(6)
C67 C68 C69 C70 0.3(7)
C66 C65 C70 C69 -4.7(7)
C71 C65 C70 C69 175.7(5)
C68 C69 C70 C65 3.1(8)
